data_2004111
loop_
_publ_author_name
'Xiong, R.-G.'
'You, X.-Z.'
'Huang, X.-Y.'

_publ_section_title
;
 The Adduct of Bis(<i>O</i>,<i>O</i>'-dibutyl
 dithiophosphato)nickel(II) with Isoquinoline
;
_journal_issue 11
_journal_name_full 'Acta Crystallographica Section C'
_journal_page_first 2263
_journal_page_last 2265
_journal_paper_doi 10.1107/S0108270195006019
_journal_volume 51
_journal_year 1995
_chemical_formula_moiety 'C34 H50 N2 Ni1 O4 P2 S4'
_chemical_formula_sum 'C34 H50 N2 Ni O4 P2 S4'
_chemical_formula_weight 799.67
_space_group_IT_number 14
_symmetry_cell_setting monoclinic
_symmetry_space_group_name_Hall '-P 2ybc'
_symmetry_space_group_name_H-M 'P 1 21/c 1'
_atom_type_scat_source IntTabIV
_cell_angle_alpha 90
_cell_angle_beta 92.78(7)
_cell_angle_gamma 90
_cell_formula_units_Z 2
_cell_length_a 6.860(8)
_cell_length_b 18.938(2)
_cell_length_c 16.224(4)
_cell_measurement_reflns_used 25
_cell_measurement_temperature 296
_cell_measurement_theta_max 11.70
_cell_measurement_theta_min 10.20
_cell_volume 2105(3)
_diffrn_measurement_device 'Enraf-Nonius CAD4'
_diffrn_measurement_method \w/2\q
_diffrn_radiation_type MoK\a
_diffrn_radiation_wavelength 0.71069
_diffrn_reflns_av_R_equivalents 0.031
_diffrn_reflns_limit_h_max 8
_diffrn_reflns_limit_h_min 0
_diffrn_reflns_limit_k_max 0
_diffrn_reflns_limit_k_min -22
_diffrn_reflns_limit_l_max 19
_diffrn_reflns_limit_l_min -19
_diffrn_reflns_number 4171
_diffrn_reflns_theta_max 25
_diffrn_standards_decay_% -7.0
_diffrn_standards_interval_count 300
_diffrn_standards_number 3
_exptl_absorpt_coefficient_mu 0.761
_exptl_absorpt_correction_T_max 1.00
_exptl_absorpt_correction_T_min 0.76
_exptl_absorpt_correction_type 'empirical, \y scans (DIFABS; Walker & Stuart, 1983)'
_exptl_crystal_colour green
_exptl_crystal_density_diffrn 1.26
_exptl_crystal_description Column
_exptl_crystal_size_max 0.42
_exptl_crystal_size_mid 0.18
_exptl_crystal_size_min 0.12
_refine_diff_density_max 0.33
_refine_diff_density_min -0.30
_refine_ls_extinction_method none
_refine_ls_goodness_of_fit_obs 1.27
_refine_ls_hydrogen_treatment noref
_refine_ls_number_parameters 213
_refine_ls_number_reflns 2341
_refine_ls_R_factor_obs 0.049
_refine_ls_shift/esd_max 0.15
_refine_ls_structure_factor_coef F
_refine_ls_weighting_details 'w = 1/\s^2^(F)'
_refine_ls_weighting_scheme calc
_refine_ls_wR_factor_obs 0.058
_reflns_number_observed 2603
_reflns_number_total 3832
_reflns_observed_criterion >3\s(I)
_cod_data_source_file cr1171.cif
_cod_data_source_block cr1171a
_cod_depositor_comments
;
The following automatic conversions were performed:

'_refine_ls_weighting_scheme' value '1/\s^2^(F)' was changed to
'calc'. New tag '_refine_ls_weighting_details' was created. The value
of the new tag was set to 'w = 1/\s^2^(F)'.

Automatic conversion script
Id: cif_fix_values 3143 2015-03-26 13:38:13Z robertas 
;
_cod_original_cell_volume 2105(2)
_cod_original_sg_symbol_H-M 'P 21/c'
_cod_original_formula_sum 'C34 H50 N2 Ni1 O4 P2 S4'
_cod_database_code 2004111

loop_
_symmetry_equiv_pos_as_xyz
x,y,z
x,1/2-y,1/2+z
-x,-y,-z
-x,1/2+y,1/2-z

loop_
_atom_site_label
_atom_site_fract_x
_atom_site_fract_y
_atom_site_fract_z
_atom_site_B_iso_or_equiv
Ni .5 .0 .0 3.76(4)
S(1) .3851(2) .07818(7) .11175(8) 5.24(6)
S(2) .8159(2) .05903(7) .03866(8) 5.12(6)
P .6598(2) .10935(7) .11977(9) 5.36(7)
O(1) .6800(6) .1923(2) .1137(3) 7.1(2)
O(2) .7533(6) .1042(2) .2109(2) 7.7(2)
N .4374(5) .0802(2) -.0870(2) 4.1(2)
C(1) .5698(7) .0994(3) -0.1436(3) 4.8(2)
C(2) .5339(7) .1522(3) -0.1985(3) 5.5(3)
C(3) .2689(6) .1133(2) -.0896(3) 4.4(2)
C(4) .3110(10) .2458(3) -0.2560(4) 7.1(3)
C(5) .1360(10) .2771(3) -0.2547(4) 8.3(4)
C(6) -.0014(9) .2563(3) -0.1994(5) 8.2(4)
C(7) .0383(7) .2034(3) -0.1454(4) 6.3(3)
C(8) .2198(7) .1688(3) -0.1442(3) 4.8(2)
C(9) .3593(7) .1893(3) -0.2012(3) 5.1(2)
C(11) .636(2) .2291(4) .0402(6) 16.4(8)
C(12) .622(3) .2978(6) .0390(8) 21.0(10)
C(13) .552(4) .3362(8) -.0340(10) 24(2)
C(14) .433(6) .379(2) -.032(2) 42(4)
C(21) .769(2) .0368(5) .2507(5) 14.5(7)
C(22) .936(3) .0321(7) .3070(10) 22.0(10)
C(23) 1.023(3) -.043(2) .330(2) 29(2)
C(24) 1.171(7) -.031(2) .358(3) 25(2)
C(24') .897(7) -.049(3) .369(3) 23(2)
H(1) .6907 .0750 -0.1443 5.8
H(2) .6308 .1640 -0.2361 6.7
H(3) .1747 .0988 -0.0520 5.3
H(4) .4022 .2620 -0.2939 8.6
H(5) .1039 .3140 -0.2927 9.9
H(6) -0.1237 .2799 -0.1990 9.8
H(7) -0.0570 .1892 -0.1081 7.5
H(8) .7342 .2174 .0034 19.7
H(9) .5134 .2113 .0189 19.7
H(10) .5316 .3099 .0801 25.7
H(11) .7463 .3158 .0550 25.7
H(12) .6658 .3601 -0.0550 29.5
H(13) .5139 .3012 -0.0754 29.5
H(14) .4648 .4126 .0081 48.7
H(15) .4024 .3988 -0.0837 48.7
H(16) .3132 .3541 -0.0148 48.7
H(17) .6543 .0288 .2801 17.2
H(18) .7787 .0012 .2095 17.2
H(19) 1.0391 .0577 .2834 25.8
H(20) .9030 .0548 .3569 25.8
H(21) 1.2290 -0.0704 .3851 28.5
H(22) 1.2554 -0.0190 .3120 28.5
H(23) 1.1740 .0087 .3935 28.5
H(24) .8769 -0.0086 .4024 27.7
H(25) .7779 -0.0518 .3307 27.7
H(26) .9003 -0.0900 .4001 27.7

loop_
_geom_angle_atom_site_label_1
_geom_angle_atom_site_label_2
_geom_angle_atom_site_label_3
_geom_angle_site_symmetry_1
_geom_angle_site_symmetry_3
_geom_angle
_geom_angle_publ_flag
N Ni N . 3_655 180.00 yes
N Ni S(1) . . 89.90(10) yes
S(1) P S(2) . . 111.00(10) yes
S(1) Ni S(2) . . 81.53(8) yes
N Ni S(2) . . 89.50(10) yes
O(1) P O(2) . . 94.9(2) yes
N* Ni S(2) 3_655 . 90.50(10) no
N* Ni S(1) 3_655 . 90.10(10) no
N Ni S(1)* . 3_655 90.10(10) no
S(2) Ni S(2)* . 3_655 180.00 no
S(2) Ni S(1)* . 3_655 98.47(8) no
S(1) Ni S(1)* . 3_655 180.00 no
P S(1) Ni . . 83.75(9) no
P S(2) Ni . . 83.76(9) no
O(1) P S(1) . . 112.3(2) no
O(1) P S(2) . . 112.7(2) no
O(2) P S(1) . . 112.6(2) no
O(2) P S(2) . . 112.5(2) no
C(11) O(1) P . . 122.1(4) no
C(21) O(2) P . . 119.5(4) no
C(3) N C(1) . . 117.5(4) no
C(3) N Ni . . 121.1(3) no
C(1) N Ni . . 121.4(3) no
C(2) C(1) N . . 122.1(4) no
C(1) C(2) C(9) . . 121.6(4) no
N C(3) C(8) . . 124.1(4) no
C(5) C(4) C(9) . . 120.5(5) no
C(4) C(5) C(6) . . 121.4(5) no
C(7) C(6) C(5) . . 120.5(6) no
C(6) C(7) C(8) . . 120.4(5) no
C(3) C(8) C(7) . . 122.8(4) no
C(3) C(8) C(9) . . 117.9(4) no
C(7) C(8) C(9) . . 119.2(5) no
C(2) C(9) C(8) . . 116.7(4) no
C(2) C(9) C(4) . . 125.3(5) no
C(8) C(9) C(4) . . 118.0(5) no
C(12) C(11) O(1) . . 122.0(10) no
C(11) C(12) C(13) . . 122.0(10) no
C(14) C(13) C(12) . . 123(3) no
O(2) C(21) C(22) . . 112.0(10) no
C(21) C(22) C(23) . . 119.0(10) no
C(24') C(23) C(24) . . 120(5) no
C(24') C(23) C(22) . . 86(4) no
C(24) C(23) C(22) . . 104(4) no

loop_
_geom_bond_atom_site_label_1
_geom_bond_atom_site_label_2
_geom_bond_distance
_geom_bond_publ_flag
Ni N 2.103(4) yes
Ni S(2) 2.491(3) yes
P S(2) 1.981(2) yes
P O(2) 1.587(4) yes
N C(3) 1.315(5) yes
O(2) C(21) 1.430(10) yes
Ni S(1) 2.498(2) yes
P S(1) 1.973(3) yes
P O(1) 1.581(4) yes
N C(1) 1.371(5) yes
O(1) C(11) 1.400(10) yes
C(1) C(2) 1.353(6) no
C(2) C(9) 1.388(7) no
C(3) C(8) 1.404(6) no
C(4) C(5) 1.338(8) no
C(4) C(9) 1.421(7) no
C(5) C(6) 1.389(9) no
C(6) C(7) 1.350(7) no
C(7) C(8) 1.406(7) no
C(8) C(9) 1.417(7) no
C(11) C(12) 1.300(10) no
C(12) C(13) 1.45(2) no
C(13) C(14) 1.14(3) no
C(21) C(22) 1.430(10) no
C(22) C(23) 1.58(3) no
C(23) C(24') 1.11(4) no
C(23) C(24) 1.12(4) no
C(1) H(1) 0.951 no
C(2) H(2) 0.951 no
C(3) H(3) 0.950 no
C(4) H(4) 0.950 no
C(5) H(5) 0.950 no
C(6) H(6) 0.950 no
C(7) H(7) 0.951 no
C(11) H(8) 0.947 no
C(11) H(9) 0.956 no
C(12) H(11) 0.945 no
C(12) H(10) 0.958 no
C(13) H(13) 0.968 no
C(13) H(12) 0.978 no
C(14) H(15) 0.929 no
C(14) H(14) 0.936 no
C(14) H(16) 1.001 no
C(21) H(17) 0.952 no
C(21) H(18) 0.953 no
C(22) H(19) 0.951 no
C(22) H(20) 0.957 no
C(24) H(23) 0.941 no
C(24) H(21) 0.944 no
C(24) H(22) 0.999 no
C(24') H(26) 0.929 no
C(24') H(24) 0.949 no
C(24') H(25) 1.002 no
